data_2105500
loop_
_publ_author_name
'Ebihara, Masahiro'
'Fuma, Yasuhiro'

_publ_section_title
;
 Two- and three-dimensional assembled structures constructed from
 amidate-bridged paddlewheel complexes with group 6 oxometallate ions
;
_journal_issue 5
_journal_name_full 'Acta Crystallographica Section B'
_journal_page_first 480
_journal_page_last 489
_journal_paper_doi 10.1107/S2052519213024068
_journal_volume 69
_journal_year 2013
_chemical_formula_moiety 'C16 H32 Cr N8 O12 Ru4'
_chemical_formula_sum 'C16 H32 Cr N8 O12 Ru4'
_chemical_formula_weight 984.78
_space_group_IT_number 88
_symmetry_cell_setting tetragonal
_symmetry_space_group_name_Hall '-I 4ad'
_symmetry_space_group_name_H-M 'I 41/a :2'
_atom_sites_solution_hydrogens geom
_atom_sites_solution_primary direct
_atom_sites_solution_secondary difmap
_audit_creation_method SHELXL-97
_cell_angle_alpha 90.00
_cell_angle_beta 90.00
_cell_angle_gamma 90.00
_cell_formula_units_Z 4
_cell_length_a 9.4232(5)
_cell_length_b 9.4232(5)
_cell_length_c 30.168(3)
_cell_measurement_reflns_used 3954
_cell_measurement_temperature 296(2)
_cell_measurement_theta_max 27.5
_cell_measurement_theta_min 3.0
_cell_volume 2678.8(3)
_computing_cell_refinement CrystalClear
_computing_data_collection 'CrystalClear (Molecular Structure Corporation & Rigaku Corporation, 2001)'
_computing_data_reduction CrystalClear
_computing_molecular_graphics 'ORTEPII (Johnson, 1976)'
_computing_publication_material 'Yadokari-XG 2009 (Wakita, Nemoto et al., 2009)'
_computing_structure_refinement 'SHELXL-97 (Sheldrick, 2008)'
_computing_structure_solution 'SIR97 (Altomare et al., 1999)'
_diffrn_ambient_temperature 296(2)
_diffrn_detector_area_resol_mean 14.62
_diffrn_measured_fraction_theta_full 0.997
_diffrn_measured_fraction_theta_max 0.997
_diffrn_measurement_device_type 'Rigaku/MSC Mercury CCD'
_diffrn_measurement_method \w
_diffrn_radiation_monochromator graphite
_diffrn_radiation_type MoK\a
_diffrn_radiation_wavelength 0.71069
_diffrn_reflns_av_R_equivalents 0.0420
_diffrn_reflns_av_sigmaI/netI 0.0248
_diffrn_reflns_limit_h_max 12
_diffrn_reflns_limit_h_min -11
_diffrn_reflns_limit_k_max 12
_diffrn_reflns_limit_k_min -11
_diffrn_reflns_limit_l_max 26
_diffrn_reflns_limit_l_min -39
_diffrn_reflns_number 10957
_diffrn_reflns_theta_full 27.46
_diffrn_reflns_theta_max 27.46
_diffrn_reflns_theta_min 4.01
_exptl_absorpt_coefficient_mu 2.671
_exptl_absorpt_correction_T_max 0.8712
_exptl_absorpt_correction_T_min 0.8334
_exptl_absorpt_correction_type integration
_exptl_absorpt_process_details '(Higashi, 1999)'
_exptl_crystal_colour Brown
_exptl_crystal_density_diffrn 2.442
_exptl_crystal_density_method 'not measured'
_exptl_crystal_description Block
_exptl_crystal_F_000 1920
_exptl_crystal_size_max 0.08
_exptl_crystal_size_mid 0.08
_exptl_crystal_size_min 0.06
_refine_diff_density_max 0.582
_refine_diff_density_min -0.487
_refine_ls_extinction_method none
_refine_ls_goodness_of_fit_ref 1.329
_refine_ls_hydrogen_treatment constr
_refine_ls_matrix_type full
_refine_ls_number_parameters 95
_refine_ls_number_reflns 1539
_refine_ls_number_restraints 0
_refine_ls_restrained_S_all 1.329
_refine_ls_R_factor_all 0.0425
_refine_ls_R_factor_gt 0.0383
_refine_ls_shift/su_max 0.000
_refine_ls_shift/su_mean 0.000
_refine_ls_structure_factor_coef Fsqd
_refine_ls_weighting_details 'calc w=1/[\s^2^(Fo^2^)+(0.0172P)^2^+12.7943P] where P=(Fo^2^+2Fc^2^)/3'
_refine_ls_weighting_scheme calc
_refine_ls_wR_factor_gt 0.0653
_refine_ls_wR_factor_ref 0.0663
_reflns_number_gt 1475
_reflns_number_total 1539
_reflns_threshold_expression ' I>2\s(I)'
_cod_data_source_file ry5054.cif
_cod_data_source_block IV
_cod_original_cell_volume 2678.9(3)
_cod_original_sg_symbol_H-M 'I 41/a'
_cod_database_code 2105500

loop_
_symmetry_equiv_pos_as_xyz
'x, y, z'
'-x, -y+1/2, z'
'-y+3/4, x+1/4, z+1/4'
'y+1/4, -x+1/4, z+1/4'
'x+1/2, y+1/2, z+1/2'
'-x+1/2, -y+1, z+1/2'
'-y+5/4, x+3/4, z+3/4'
'y+3/4, -x+3/4, z+3/4'
'-x, -y, -z'
'x, y-1/2, -z'
'y-3/4, -x-1/4, -z-1/4'
'-y-1/4, x-1/4, -z-1/4'
'-x+1/2, -y+1/2, -z+1/2'
'x+1/2, y, -z+1/2'
'y-1/4, -x+1/4, -z+1/4'
'-y+1/4, x+1/4, -z+1/4'

loop_
_atom_site_type_symbol
_atom_site_label
_atom_site_fract_x
_atom_site_fract_y
_atom_site_fract_z
_atom_site_U_iso_or_equiv
_atom_site_adp_type
_atom_site_calc_flag
_atom_site_refinement_flags
_atom_site_occupancy
_atom_site_symmetry_multiplicity
Ru Ru1 0.37778(3) 0.25660(3) 0.168745(9) 0.01376(10) Uani d . 1 1
Cr Cr1 0.0000 0.2500 0.1250 0.0181(3) Uani d S 1 4
N N1 0.6206(4) 0.3996(4) 0.12358(11) 0.0178(7) Uani d . 1 1
H H1 0.7004 0.4339 0.1148 0.021 Uiso calc R 1 1
O O1 0.3823(3) 0.4060(3) 0.11980(9) 0.0197(6) Uani d . 1 1
N N2 0.6197(4) 0.3832(4) 0.22004(10) 0.0192(7) Uani d . 1 1
H H2 0.6987 0.4069 0.2322 0.023 Uiso calc R 1 1
O O2 0.3820(3) 0.4137(3) 0.21617(9) 0.0209(6) Uani d . 1 1
O O3 0.1409(3) 0.2678(4) 0.15736(10) 0.0294(7) Uani d . 1 1
C C1 0.5040(5) 0.4513(4) 0.10698(12) 0.0191(8) Uani d . 1 1
C C2 0.5045(6) 0.5629(5) 0.07182(16) 0.0341(11) Uani d . 1 1
H H3 0.4811 0.5207 0.0438 0.051 Uiso calc R 1 1
H H4 0.5971 0.6051 0.0701 0.051 Uiso calc R 1 1
H H5 0.4358 0.6345 0.0790 0.051 Uiso calc R 1 1
C C3 0.5028(5) 0.4379(4) 0.23502(12) 0.0192(8) Uani d . 1 1
C C4 0.5009(6) 0.5324(6) 0.27483(14) 0.0361(12) Uani d . 1 1
H H6 0.4575 0.6213 0.2673 0.054 Uiso calc R 1 1
H H7 0.5964 0.5488 0.2847 0.054 Uiso calc R 1 1
H H8 0.4477 0.4879 0.2981 0.054 Uiso calc R 1 1

loop_
_atom_site_aniso_label
_atom_site_aniso_U_11
_atom_site_aniso_U_22
_atom_site_aniso_U_33
_atom_site_aniso_U_12
_atom_site_aniso_U_13
_atom_site_aniso_U_23
Ru1 0.01003(17) 0.01556(18) 0.01570(15) -0.00014(12) 0.00020(11) 0.00047(11)
Cr1 0.0143(4) 0.0143(4) 0.0256(6) 0.000 0.000 0.000
N1 0.0126(17) 0.0202(18) 0.0205(15) -0.0044(14) 0.0027(13) 0.0008(13)
O1 0.0158(15) 0.0220(16) 0.0213(14) 0.0003(12) 0.0001(11) 0.0059(11)
N2 0.0149(18) 0.0215(19) 0.0211(17) -0.0020(15) -0.0042(13) -0.0060(13)
O2 0.0199(15) 0.0224(16) 0.0205(14) 0.0025(12) -0.0004(11) -0.0047(11)
O3 0.0090(15) 0.042(2) 0.0368(16) 0.0006(14) -0.0018(12) -0.0023(15)
C1 0.024(2) 0.017(2) 0.0165(17) -0.0008(17) 0.0021(16) -0.0010(15)
C2 0.031(3) 0.029(3) 0.042(3) 0.001(2) 0.002(2) 0.019(2)
C3 0.026(2) 0.014(2) 0.0168(18) -0.0002(18) 0.0004(16) -0.0005(14)
C4 0.046(3) 0.037(3) 0.025(2) 0.006(2) -0.003(2) -0.016(2)

loop_
_atom_type_symbol
_atom_type_description
_atom_type_scat_dispersion_real
_atom_type_scat_dispersion_imag
_atom_type_scat_source
C C 0.0033 0.0016 'International Tables Vol C Tables 4.2.6.8 and 6.1.1.4'
H H 0.0000 0.0000 'International Tables Vol C Tables 4.2.6.8 and 6.1.1.4'
N N 0.0061 0.0033 'International Tables Vol C Tables 4.2.6.8 and 6.1.1.4'
O O 0.0106 0.0060 'International Tables Vol C Tables 4.2.6.8 and 6.1.1.4'
Cr Cr 0.3209 0.6236 'International Tables Vol C Tables 4.2.6.8 and 6.1.1.4'
Ru Ru -1.2594 0.8363 'International Tables Vol C Tables 4.2.6.8 and 6.1.1.4'

loop_
_geom_angle_atom_site_label_1
_geom_angle_atom_site_label_2
_geom_angle_atom_site_label_3
_geom_angle_site_symmetry_1
_geom_angle_site_symmetry_3
_geom_angle
_geom_angle_publ_flag
N1 Ru1 N2 2_655 2_655 92.38(14) ?
N1 Ru1 O1 2_655 . 90.84(13) ?
N2 Ru1 O1 2_655 . 176.27(13) ?
N1 Ru1 O2 2_655 . 178.04(13) ?
N2 Ru1 O2 2_655 . 86.38(13) ?
O1 Ru1 O2 . . 90.36(12) ?
N1 Ru1 O3 2_655 . 86.48(13) ?
N2 Ru1 O3 2_655 . 99.07(13) ?
O1 Ru1 O3 . . 83.00(12) ?
O2 Ru1 O3 . . 95.21(12) ?
N1 Ru1 Ru1 2_655 2_655 87.30(10) ?
N2 Ru1 Ru1 2_655 2_655 87.32(10) ?
O1 Ru1 Ru1 . 2_655 90.95(8) ?
O2 Ru1 Ru1 . 2_655 91.13(8) ?
O3 Ru1 Ru1 . 2_655 171.26(8) y
O3 Cr1 O3 2 . 107.8(2) y
O3 Cr1 O3 15 16 107.8(2) ?
O3 Cr1 O3 15 2 110.32(11) ?
O3 Cr1 O3 16 2 110.32(11) ?
O3 Cr1 O3 15 . 110.32(11) y
O3 Cr1 O3 16 . 110.32(11) ?
C1 N1 Ru1 . 2_655 122.8(3) ?
C1 N1 H1 . . 118.6 ?
Ru1 N1 H1 2_655 . 118.6 ?
C1 O1 Ru1 . . 117.8(3) ?
C3 N2 Ru1 . 2_655 122.2(3) ?
C3 N2 H2 . . 118.9 ?
Ru1 N2 H2 2_655 . 118.9 ?
C3 O2 Ru1 . . 116.7(2) ?
Cr1 O3 Ru1 . . 151.18(18) y
O1 C1 N1 . . 120.9(4) ?
O1 C1 C2 . . 116.8(4) ?
N1 C1 C2 . . 122.3(4) ?
C1 C2 H3 . . 109.5 ?
C1 C2 H4 . . 109.5 ?
H3 C2 H4 . . 109.5 ?
C1 C2 H5 . . 109.5 ?
H3 C2 H5 . . 109.5 ?
H4 C2 H5 . . 109.5 ?
O2 C3 N2 . . 121.6(3) ?
O2 C3 C4 . . 116.6(4) ?
N2 C3 C4 . . 121.8(4) ?
C3 C4 H6 . . 109.5 ?
C3 C4 H7 . . 109.5 ?
H6 C4 H7 . . 109.5 ?
C3 C4 H8 . . 109.5 ?
H6 C4 H8 . . 109.5 ?
H7 C4 H8 . . 109.5 ?

loop_
_geom_bond_atom_site_label_1
_geom_bond_atom_site_label_2
_geom_bond_site_symmetry_2
_geom_bond_distance
_geom_bond_publ_flag
Ru1 N1 2_655 2.006(3) y
Ru1 N2 2_655 2.033(3) y
Ru1 O1 . 2.041(3) y
Ru1 O2 . 2.059(3) y
Ru1 O3 . 2.261(3) y
Ru1 Ru1 2_655 2.3068(6) y
Cr1 O3 . 1.657(3) y
N1 C1 . 1.302(5) ?
N1 Ru1 2_655 2.006(3) ?
N1 H1 . 0.8600 ?
O1 C1 . 1.283(5) ?
N2 C3 . 1.298(5) ?
N2 Ru1 2_655 2.032(3) ?
N2 H2 . 0.8600 ?
O2 C3 . 1.293(5) ?
C1 C2 . 1.493(6) ?
C2 H3 . 0.9600 ?
C2 H4 . 0.9600 ?
C2 H5 . 0.9600 ?
C3 C4 . 1.495(6) ?
C4 H6 . 0.9600 ?
C4 H7 . 0.9600 ?
C4 H8 . 0.9600 ?

loop_
_geom_hbond_atom_site_label_D
_geom_hbond_atom_site_label_H
_geom_hbond_atom_site_label_A
_geom_hbond_site_symmetry_A
_geom_hbond_distance_DH
_geom_hbond_distance_HA
_geom_hbond_distance_DA
_geom_hbond_angle_DHA
N1 H1 O1 16_655 0.86 2.35 3.046(4) 137.7
N2 H2 O2 14 0.86 2.33 3.146(4) 159.4

loop_
_geom_torsion_atom_site_label_1
_geom_torsion_atom_site_label_2
_geom_torsion_atom_site_label_3
_geom_torsion_atom_site_label_4
_geom_torsion_site_symmetry_1
_geom_torsion
N1 Ru1 O1 C1 2_655 -91.7(3)
O2 Ru1 O1 C1 . 86.8(3)
O3 Ru1 O1 C1 . -178.0(3)
Ru1 Ru1 O1 C1 2_655 -4.3(3)
O1 Ru1 O2 C3 . -101.3(3)
O3 Ru1 O2 C3 . 175.7(3)
Ru1 Ru1 O2 C3 2_655 -10.4(3)
O3 Cr1 O3 Ru1 15 38.8(5)
O3 Cr1 O3 Ru1 16 -80.2(5)
O3 Cr1 O3 Ru1 2 159.3(5)
N1 Ru1 O3 Cr1 2_655 -30.4(4)
N2 Ru1 O3 Cr1 2_655 -122.3(4)
O1 Ru1 O3 Cr1 . 60.8(4)
O2 Ru1 O3 Cr1 . 150.6(4)
Ru1 O1 C1 N1 . 2.5(5)
Ru1 O1 C1 C2 . -178.7(3)
Ru1 N1 C1 O1 2_655 1.7(5)
Ru1 N1 C1 C2 2_655 -177.1(3)
Ru1 O2 C3 N2 . 10.9(5)
Ru1 O2 C3 C4 . -169.3(3)
Ru1 N2 C3 O2 2_655 -4.7(6)
Ru1 N2 C3 C4 2_655 175.5(3)
